data_2207543
loop_
_publ_author_name
'Herrera, Ana M.'
'Garc\'ia-Serrano, Jes\'us'
'Alvarado-Rodr\'iguez, Jos\'e A.'
'Rivas-Silva, Jos\'e Francisco'
'Pal, Umapada'

_publ_section_title
;
 (2-Acryloylaminophenyl)arsonic acid
;
_journal_coeditor_code HB6297
_journal_issue 12
_journal_name_full 'Acta Crystallographica Section E'
_journal_page_first m2752
_journal_page_last m2754
_journal_paper_doi 10.1107/S1600536805038857
_journal_volume 61
_journal_year 2005
_chemical_formula_iupac 'C9 H10 As N O4'
_chemical_formula_moiety 'C9 H10 As N O4'
_chemical_formula_sum 'C9 H10 As N O4'
_chemical_formula_weight 271.10
_chemical_melting_point_gt 573
_chemical_name_common '(2-Acryloylaminophenyl)arsonic acid'
_space_group_IT_number 2
_symmetry_cell_setting triclinic
_symmetry_space_group_name_Hall '-P 1'
_symmetry_space_group_name_H-M 'P -1'
_atom_sites_solution_hydrogens mixed
_atom_sites_solution_primary direct
_atom_sites_solution_secondary difmap
_audit_creation_method SHELXTL-Plus
_cell_angle_alpha 99.4320(10)
_cell_angle_beta 97.7660(10)
_cell_angle_gamma 111.3900(10)
_cell_formula_units_Z 2
_cell_length_a 8.2088(4)
_cell_length_b 8.3132(4)
_cell_length_c 8.5259(5)
_cell_measurement_reflns_used 1641
_cell_measurement_temperature 293(2)
_cell_measurement_theta_max 24.00
_cell_measurement_theta_min 2.48
_cell_volume 522.25(5)
_computing_cell_refinement 'SAINT (Bruker, 1999)'
_computing_data_collection 'SMART (Bruker, 1999)'
_computing_data_reduction SAINT
_computing_molecular_graphics SHELXTL-Plus
_computing_publication_material SHELXTL-Plus
_computing_structure_refinement SHELXTL-Plus
_computing_structure_solution 'SHELXTL-Plus (Bruker, 1999)'
_diffrn_ambient_temperature 293(2)
_diffrn_measured_fraction_theta_full 0.993
_diffrn_measured_fraction_theta_max 0.993
_diffrn_measurement_device_type 'Bruker SMART CCD area-detector'
_diffrn_measurement_method '\f and \w'
_diffrn_radiation_monochromator graphite
_diffrn_radiation_source 'fine-focus sealed tube'
_diffrn_radiation_type MoK\a
_diffrn_radiation_wavelength 0.71073
_diffrn_reflns_av_R_equivalents 0.0253
_diffrn_reflns_av_sigmaI/netI 0.0522
_diffrn_reflns_limit_h_max 9
_diffrn_reflns_limit_h_min -7
_diffrn_reflns_limit_k_max 9
_diffrn_reflns_limit_k_min -9
_diffrn_reflns_limit_l_max 9
_diffrn_reflns_limit_l_min -9
_diffrn_reflns_number 2862
_diffrn_reflns_theta_full 24.00
_diffrn_reflns_theta_max 24.00
_diffrn_reflns_theta_min 2.48
_diffrn_standards_decay_% 0
_diffrn_standards_interval_count 0
_diffrn_standards_interval_time 0
_diffrn_standards_number 0
_exptl_absorpt_coefficient_mu 3.247
_exptl_absorpt_correction_T_max 0.800
_exptl_absorpt_correction_T_min 0.579
_exptl_absorpt_correction_type multi-scan
_exptl_absorpt_process_details '(SADABS; Sheldrick, 1996)'
_exptl_crystal_colour colorless
_exptl_crystal_density_diffrn 1.724
_exptl_crystal_density_method 'not measured'
_exptl_crystal_description prism
_exptl_crystal_F_000 272
_exptl_crystal_size_max 0.14
_exptl_crystal_size_mid 0.11
_exptl_crystal_size_min 0.07
_refine_diff_density_max 0.552
_refine_diff_density_min -0.538
_refine_ls_extinction_method none
_refine_ls_goodness_of_fit_ref 0.944
_refine_ls_hydrogen_treatment constr
_refine_ls_matrix_type full
_refine_ls_number_parameters 136
_refine_ls_number_reflns 1641
_refine_ls_number_restraints 0
_refine_ls_restrained_S_all 0.944
_refine_ls_R_factor_all 0.0490
_refine_ls_R_factor_gt 0.0382
_refine_ls_shift/su_max 0.000
_refine_ls_shift/su_mean 0.000
_refine_ls_structure_factor_coef Fsqd
_refine_ls_weighting_details 'calc w=1/[\s^2^(Fo^2^)+(0.0492P)^2^] where P=(Fo^2^+2Fc^2^)/3'
_refine_ls_weighting_scheme calc
_refine_ls_wR_factor_gt 0.0842
_refine_ls_wR_factor_ref 0.0882
_reflns_number_gt 1322
_reflns_number_total 1641
_reflns_threshold_expression I>2\s(I)
_cod_data_source_file hb6297.cif
_cod_data_source_block I
_cod_depositor_comments
;
The following automatic conversions were performed:
'_symmetry_cell_setting' value 'Triclinic' changed to 'triclinic'
according to '/home/saulius/struct/CIF-dictionaries/cif_core.dic'
dictionary named 'cif_core.dic' version 2.4.1 from 2010-06-29.

Automatic conversion script
Id: cif_fix_enum 1527 2010-12-29 10:47:43Z saulius 

The following automatic conversions were performed:

'_chemical_melting_point' tag was changed to
'_chemical_melting_point_gt' since the value was specified 'more
than' ('>') a certain temperature. The value '> 573 K' was changed to
'573' - it should be numeric and without a unit designator.

Automatic conversion script
Id: cif_fix_values 1646 2011-03-28 12:23:43Z adriana 

The following automatic conversions were performed:

'_chemical_melting_point' tag was changed to
'_chemical_melting_point_gt' since the value was specified 'more
than' ('>') a certain temperature. The value '> 573 K' was changed to
'573' - it should be numeric and without a unit
designator.

'_symmetry_cell_setting' value 'Triclinic' changed to
'triclinic' according to
/home/saulius/struct/CIF-dictionaries/cif_core.dic dictionary named
'cif_core.dic' version 2.4.1 from 2010-06-29.

Automatic conversion script
Id: cif_fix_values 1715 2011-07-08 13:25:40Z adriana 

The following automatic conversions were performed:

'_atom_sites_solution_hydrogens' value 'difmap and geom' was changed
to 'mixed'.

Automatic conversion script
Id: cif_fix_values 6452 2018-10-05 10:23:21Z andrius 
;
_cod_database_code 2207543

loop_
_symmetry_equiv_pos_as_xyz
'x, y, z'
'-x, -y, -z'

loop_
_atom_site_label
_atom_site_fract_x
_atom_site_fract_y
_atom_site_fract_z
_atom_site_U_iso_or_equiv
_atom_site_adp_type
_atom_site_calc_flag
_atom_site_refinement_flags
_atom_site_occupancy
_atom_site_type_symbol
As1 0.23569(6) 0.36189(6) 0.88492(6) 0.0429(2) Uani d . 1 As
O1 -0.0461(5) -0.2986(4) 0.5143(4) 0.0600(9) Uani d . 1 O
O2 0.3923(4) 0.2978(4) 0.8343(4) 0.0566(9) Uani d . 1 O
O3 0.2054(5) 0.5123(4) 0.7801(4) 0.0587(9) Uani d . 1 O
H3 0.1471 0.4397 0.6629 0.088 Uiso d R 1 H
O4 0.2825(4) 0.4761(4) 1.0795(4) 0.0481(8) Uani d . 1 O
H4 0.3751 0.5699 1.1097 0.072 Uiso d R 1 H
N1 0.1084(5) -0.0319(4) 0.6902(4) 0.0425(9) Uani d . 1 N
H1 0.2159 0.0665 0.7211 0.064 Uiso d R 1 H
C1 0.0941(6) -0.1725(6) 0.5760(5) 0.0421(11) Uani d . 1 C
C2 0.2690(7) -0.1596(6) 0.5366(6) 0.0517(12) Uani d . 1 C
H2B 0.3711 -0.0581 0.5865 0.062 Uiso calc R 1 H
C3 0.2838(8) -0.2876(7) 0.4332(6) 0.0636(15) Uani d . 1 C
H3A 0.1830 -0.3899 0.3824 0.076 Uiso calc R 1 H
H3B 0.3950 -0.2755 0.4111 0.076 Uiso calc R 1 H
C4 -0.0273(6) -0.0015(5) 0.7599(5) 0.0384(10) Uani d . 1 C
C5 0.0138(6) 0.1684(5) 0.8569(5) 0.0399(10) Uani d . 1 C
C6 -0.1141(6) 0.2023(6) 0.9324(6) 0.0517(12) Uani d . 1 C
H6A -0.0855 0.3146 0.9968 0.062 Uiso calc R 1 H
C7 -0.2806(6) 0.0738(6) 0.9136(6) 0.0539(13) Uani d . 1 C
H7A -0.3654 0.0979 0.9642 0.065 Uiso calc R 1 H
C8 -0.3219(6) -0.0937(6) 0.8177(6) 0.0551(13) Uani d . 1 C
H8A -0.4355 -0.1820 0.8039 0.066 Uiso calc R 1 H
C9 -0.1969(6) -0.1310(6) 0.7429(6) 0.0493(12) Uani d . 1 C
H9A -0.2267 -0.2444 0.6803 0.059 Uiso calc R 1 H

loop_
_atom_site_aniso_label
_atom_site_aniso_U_11
_atom_site_aniso_U_22
_atom_site_aniso_U_33
_atom_site_aniso_U_12
_atom_site_aniso_U_13
_atom_site_aniso_U_23
As1 0.0354(3) 0.0349(3) 0.0460(3) 0.0056(2) 0.0113(2) -0.0056(2)
O1 0.054(2) 0.0424(19) 0.058(2) -0.0001(19) 0.0107(18) -0.0097(18)
O2 0.0332(17) 0.0496(19) 0.066(2) 0.0057(16) 0.0108(16) -0.0174(17)
O3 0.068(2) 0.0400(18) 0.050(2) 0.0062(18) 0.0118(18) 0.0010(17)
O4 0.0334(16) 0.0419(17) 0.049(2) 0.0032(15) 0.0047(14) -0.0125(15)
N1 0.034(2) 0.0306(19) 0.048(2) 0.0030(17) 0.0055(18) -0.0064(18)
C1 0.050(3) 0.033(2) 0.035(3) 0.011(2) 0.006(2) 0.002(2)
C2 0.053(3) 0.044(3) 0.050(3) 0.015(3) 0.015(3) 0.000(2)
C3 0.067(4) 0.060(3) 0.064(4) 0.027(3) 0.023(3) 0.003(3)
C4 0.035(2) 0.034(2) 0.039(3) 0.008(2) 0.005(2) 0.005(2)
C5 0.034(2) 0.036(2) 0.043(3) 0.007(2) 0.009(2) 0.005(2)
C6 0.046(3) 0.047(3) 0.060(3) 0.017(3) 0.018(3) 0.007(3)
C7 0.038(3) 0.058(3) 0.066(4) 0.016(3) 0.020(3) 0.016(3)
C8 0.034(3) 0.052(3) 0.072(4) 0.006(2) 0.013(3) 0.020(3)
C9 0.047(3) 0.035(2) 0.054(3) 0.007(2) 0.010(2) 0.001(2)

loop_
_atom_type_symbol
_atom_type_description
_atom_type_scat_dispersion_real
_atom_type_scat_dispersion_imag
_atom_type_scat_source
C C 0.0033 0.0016 'International Tables Vol C Tables 4.2.6.8 and 6.1.1.4'
H H 0.0000 0.0000 'International Tables Vol C Tables 4.2.6.8 and 6.1.1.4'
N N 0.0061 0.0033 'International Tables Vol C Tables 4.2.6.8 and 6.1.1.4'
O O 0.0106 0.0060 'International Tables Vol C Tables 4.2.6.8 and 6.1.1.4'
As As 0.0499 2.0058 'International Tables Vol C Tables 4.2.6.8 and 6.1.1.4'

loop_
_geom_angle_atom_site_label_1
_geom_angle_atom_site_label_2
_geom_angle_atom_site_label_3
_geom_angle
_geom_angle_publ_flag
O2 As1 O4 114.58(15) n
O2 As1 O3 112.57(17) n
O4 As1 O3 101.50(15) n
O2 As1 C5 112.33(17) n
O4 As1 C5 105.84(16) n
O3 As1 C5 109.27(17) n
As1 O3 H3 104.6 ?
As1 O4 H4 117.5 ?
C1 N1 C4 128.6(4) n
C1 N1 H1 118.9 ?
C4 N1 H1 112.0 ?
O1 C1 N1 123.6(4) ?
O1 C1 C2 123.3(4) ?
N1 C1 C2 113.0(4) ?
C3 C2 C1 122.1(5) ?
C3 C2 H2B 119.0 ?
C1 C2 H2B 119.0 ?
C2 C3 H3A 120.0 ?
C2 C3 H3B 120.0 ?
H3A C3 H3B 120.0 ?
C9 C4 C5 118.1(4) ?
C9 C4 N1 123.7(4) ?
C5 C4 N1 118.2(4) ?
C6 C5 C4 120.1(4) ?
C6 C5 As1 116.7(3) ?
C4 C5 As1 123.2(3) ?
C7 C6 C5 121.1(4) ?
C7 C6 H6A 119.4 ?
C5 C6 H6A 119.4 ?
C6 C7 C8 119.0(4) ?
C6 C7 H7A 120.5 ?
C8 C7 H7A 120.5 ?
C9 C8 C7 120.9(4) ?
C9 C8 H8A 119.5 ?
C7 C8 H8A 119.5 ?
C8 C9 C4 120.8(4) ?
C8 C9 H9A 119.6 ?
C4 C9 H9A 119.6 ?

loop_
_geom_bond_atom_site_label_1
_geom_bond_atom_site_label_2
_geom_bond_distance
_geom_bond_publ_flag
As1 O2 1.643(3) yes
As1 O4 1.687(3) yes
As1 O3 1.720(3) yes
As1 C5 1.892(4) yes
O1 C1 1.215(5) n
O3 H3 1.0267 ?
O4 H4 0.8373 ?
N1 C1 1.350(5) n
N1 C4 1.412(5) n
N1 H1 0.9258 ?
C1 C2 1.488(6) ?
C2 C3 1.319(6) n
C2 H2B 0.9300 ?
C3 H3A 0.9300 ?
C3 H3B 0.9300 ?
C4 C9 1.385(6) ?
C4 C5 1.410(6) ?
C5 C6 1.391(6) ?
C6 C7 1.361(6) ?
C6 H6A 0.9300 ?
C7 C8 1.389(6) ?
C7 H7A 0.9300 ?
C8 C9 1.379(6) ?
C8 H8A 0.9300 ?
C9 H9A 0.9300 ?

loop_
_geom_hbond_atom_site_label_D
_geom_hbond_atom_site_label_H
_geom_hbond_atom_site_label_A
_geom_hbond_site_symmetry_A
_geom_hbond_distance_DH
_geom_hbond_distance_HA
_geom_hbond_distance_DA
_geom_hbond_angle_DHA
_geom_hbond_publ_flag
N1 H1 O2 . 0.93 1.93 2.814(4) 160 yes
O3 H3 O1 2_556 1.03 1.65 2.669(5) 172 yes
O4 H4 O2 2_667 0.84 1.77 2.561(4) 157 yes

loop_
_geom_torsion_atom_site_label_1
_geom_torsion_atom_site_label_2
_geom_torsion_atom_site_label_3
_geom_torsion_atom_site_label_4
_geom_torsion
C4 N1 C1 O1 0.3(7)
C4 N1 C1 C2 -178.2(4)
O1 C1 C2 C3 -1.4(8)
N1 C1 C2 C3 177.0(4)
C1 N1 C4 C9 12.8(7)
C1 N1 C4 C5 -169.4(4)
C9 C4 C5 C6 0.1(6)
N1 C4 C5 C6 -177.8(4)
C9 C4 C5 As1 -177.4(3)
N1 C4 C5 As1 4.8(6)
O2 As1 C5 C6 164.7(3)
O4 As1 C5 C6 38.9(4)
O3 As1 C5 C6 -69.7(4)
O2 As1 C5 C4 -17.8(4)
O4 As1 C5 C4 -143.6(4)
O3 As1 C5 C4 107.8(4)
C4 C5 C6 C7 -0.5(7)
As1 C5 C6 C7 177.1(4)
C5 C6 C7 C8 0.3(8)
C6 C7 C8 C9 0.3(8)
C7 C8 C9 C4 -0.8(7)
C5 C4 C9 C8 0.5(7)
N1 C4 C9 C8 178.3(4)

loop_
_cod_related_entry_id
_cod_related_entry_database
_cod_related_entry_code
1 ChemSpider 30654895
